data_1100336
loop_
_publ_author_name
'D\"otz, Karl Heinz'
'Rau, Alexander'
'Harms, Klaus'

_publ_section_title
;
 Reaktionen von Komplexliganden, IL. Synthese und Struktur f\"unf-
 und sechsgliedriger Aminocarben-C,N-Chelatkomplexe des Chroms
;
_journal_coden_ASTM CHBEAM
_journal_issue 9
_journal_name_full 'Chemische Berichte'
_journal_page_first 2137
_journal_page_last 2142
_journal_paper_doi 10.1002/cber.19921250923
_journal_volume 125
_journal_year 1992
_chemical_formula_sum 'C17 H12 Cr N2 O4'
_space_group_IT_number 2
_symmetry_cell_setting triclinic
_symmetry_Int_Tables_number 2
_symmetry_space_group_name_Hall '-P 1'
_symmetry_space_group_name_H-M 'P -1'
_cell_angle_alpha 77.290(1)
_cell_angle_beta 83.140(1)
_cell_angle_gamma 78.750(1)
_cell_formula_units_Z 2
_cell_length_a 6.3290(1)
_cell_length_b 7.8050(1)
_cell_length_c 16.8120(1)
_cod_original_formula_sum 'C17 H12 Cr1 N2 O4'
_cod_database_code 1100336

loop_
_symmetry_equiv_pos_site_id
_symmetry_equiv_pos_as_xyz
1 x,y,z
2 -x,-y,-z

loop_
_atom_site_label
_atom_site_type_symbol
_atom_site_fract_x
_atom_site_fract_y
_atom_site_fract_z
Cr1 Cr 0.37517(8) 0.93511(7) 0.75404(3)
N1 N 0.20768(40) 1.32305(36) 0.75547(16)
H1 H 0.13827(40) 1.43959(36) 0.72997(16)
N2 N 0.59110(39) 1.07934(34) 0.79458(18)
H2 H 0.65124(39) 1.15339(34) 0.74733(18)
H3 H 0.70511(39) 0.99372(34) 0.82095(18)
O1 O 0.06251(43) 0.88645(35) 0.90337(18)
O2 O 0.66462(39) 0.58886(34) 0.81921(16)
O3 O 0.62281(45) 0.91363(40) 0.59017(18)
O4 O 0.08989(47) 0.73687(35) 0.69469(17)
C1 C 0.48805(51) 1.19016(42) 0.85093(21)
C2 C 0.56640(53) 1.17799(46) 0.92467(21)
H4 H 0.69567(53) 1.09515(46) 0.93959(21)
C3 C 0.45961(59) 1.28411(47) 0.97763(22)
H5 H 0.51372(59) 1.27340(47) 1.02979(22)
C4 C 0.27692(55) 1.40455(48) 0.95620(23)
H6 H 0.20552(55) 1.48020(48) 0.99284(23)
C5 C 0.19793(52) 1.41741(45) 0.88247(22)
H7 H 0.07004(52) 1.50205(45) 0.86752(22)
C6 C 0.30051(50) 1.30850(42) 0.82983(20)
C7 C 0.20765(48) 1.18943(43) 0.71760(19)
C8 C 0.05340(48) 1.24983(40) 0.65182(19)
C9 C -0.14093(53) 1.36532(45) 0.66299(22)
H8 H -0.17257(53) 1.41193(45) 0.71221(22)
C10 C -0.28676(60) 1.41335(54) 0.60411(25)
H9 H -0.4219(6) 1.48964(54) 0.61354(25)
C11 C -0.24182(67) 1.35390(55) 0.53274(25)
H10 H -0.34340(67) 1.38942(55) 0.49157(25)
C12 C -0.04967(59) 1.24251(49) 0.52027(22)
H11 H -0.01620(59) 1.20127(49) 0.46972(22)
C13 C 0.09426(55) 1.18989(46) 0.57953(21)
H12 H 0.22644(55) 1.10980(46) 0.57041(21)
C14 C 0.19073(56) 0.91154(44) 0.84887(22)
C15 C 0.55105(54) 0.72211(48) 0.79427(20)
C16 C 0.53706(58) 0.93271(47) 0.65240(23)
C17 C 0.20090(59) 0.81973(48) 0.71710(21)

loop_
_atom_type_symbol
_atom_type_radius_bond
C 0.68
H 0.23
Cr 1.35
N 0.68
O 0.68
